data_4082042
loop_
_publ_author_name
'Stevens, Charlotte J.'
'Nichol, Gary S.'
'Arnold, Polly L.'
'Love, Jason B.'

_publ_section_title
;
 Isocyanide and Phosphine Oxide Coordination in Binuclear Chromium Pacman
 Complexes
;
_journal_issue 23
_journal_name_full Organometallics
_journal_page_first 6879
_journal_paper_doi 10.1021/om4009313
_journal_volume 32
_journal_year 2013
_chemical_formula_moiety 'C42 H40 Cr2 N8, C6 H6'
_chemical_formula_sum 'C48 H46 Cr2 N8'
_chemical_formula_weight 838.93
_chemical_name_systematic
;
 ?
;
_space_group_IT_number 15
_symmetry_cell_setting monoclinic
_symmetry_space_group_name_Hall '-C 2yc'
_symmetry_space_group_name_H-M 'C 1 2/c 1'
_atom_sites_solution_hydrogens geom
_atom_sites_solution_primary direct
_atom_sites_solution_secondary difmap
_audit_creation_method SHELXL-97
_cell_angle_alpha 90.00
_cell_angle_beta 114.066(2)
_cell_angle_gamma 90.00
_cell_formula_units_Z 4
_cell_length_a 21.1687(4)
_cell_length_b 13.6236(2)
_cell_length_c 15.7156(3)
_cell_measurement_reflns_used 9324
_cell_measurement_temperature 170(2)
_cell_measurement_theta_max 27.4240
_cell_measurement_theta_min 2.9770
_cell_volume 4138.32(14)
_computing_cell_refinement
;
CrysAlisPro, Agilent Technologies,
Version 1.171.35.19 (release 27-10-2011 CrysAlis171 .NET)
(compiled Oct 27 2011,15:02:11)
;
_computing_data_collection
;
CrysAlisPro, Agilent Technologies,
Version 1.171.35.19 (release 27-10-2011 CrysAlis171 .NET)
(compiled Oct 27 2011,15:02:11)
;
_computing_data_reduction
;
CrysAlisPro, Agilent Technologies,
Version 1.171.35.19 (release 27-10-2011 CrysAlis171 .NET)
(compiled Oct 27 2011,15:02:11)
;
_computing_molecular_graphics ORTEP
_computing_publication_material MERCURY
_computing_structure_refinement 'SHELXL-97 (Sheldrick, 2008)'
_computing_structure_solution SIR-92
_diffrn_ambient_temperature 170(2)
_diffrn_detector_area_resol_mean 16.1042
_diffrn_measured_fraction_theta_full 0.999
_diffrn_measured_fraction_theta_max 0.999
_diffrn_measurement_device_type 'Xcalibur, Eos'
_diffrn_measurement_method '\w scans'
_diffrn_radiation_monochromator graphite
_diffrn_radiation_source 'Enhance (Mo) X-ray Source'
_diffrn_radiation_type 'Mo K\a'
_diffrn_radiation_wavelength 0.7107
_diffrn_reflns_av_R_equivalents 0.0360
_diffrn_reflns_av_sigmaI/netI 0.0263
_diffrn_reflns_limit_h_max 27
_diffrn_reflns_limit_h_min -26
_diffrn_reflns_limit_k_max 17
_diffrn_reflns_limit_k_min -17
_diffrn_reflns_limit_l_max 20
_diffrn_reflns_limit_l_min -20
_diffrn_reflns_number 29441
_diffrn_reflns_theta_full 27.48
_diffrn_reflns_theta_max 27.48
_diffrn_reflns_theta_min 2.99
_exptl_absorpt_coefficient_mu 0.570
_exptl_absorpt_correction_T_max 1.00000
_exptl_absorpt_correction_T_min 0.97388
_exptl_absorpt_correction_type multi-scan
_exptl_absorpt_process_details
;
CrysAlisPro, Agilent Technologies,
Version 1.171.35.19 (release 27-10-2011 CrysAlis171 .NET)
(compiled Oct 27 2011,15:02:11)
Empirical absorption correction using spherical harmonics,
implemented in SCALE3 ABSPACK scaling algorithm.
;
_exptl_crystal_colour BROWN
_exptl_crystal_density_diffrn 1.347
_exptl_crystal_density_method 'not measured'
_exptl_crystal_description PRISM
_exptl_crystal_F_000 1752
_exptl_crystal_size_max 0.3389
_exptl_crystal_size_mid 0.2002
_exptl_crystal_size_min 0.1115
_refine_diff_density_max 0.338
_refine_diff_density_min -0.326
_refine_diff_density_rms 0.051
_refine_ls_extinction_method none
_refine_ls_goodness_of_fit_ref 0.685
_refine_ls_hydrogen_treatment constr
_refine_ls_matrix_type full
_refine_ls_number_parameters 266
_refine_ls_number_reflns 4751
_refine_ls_number_restraints 0
_refine_ls_restrained_S_all 0.685
_refine_ls_R_factor_all 0.0478
_refine_ls_R_factor_gt 0.0361
_refine_ls_shift/su_max 0.000
_refine_ls_shift/su_mean 0.000
_refine_ls_structure_factor_coef Fsqd
_refine_ls_weighting_details 'calc w=1/[\s^2^(Fo^2^)+(0.0914P)^2^+14.4880P] where P=(Fo^2^+2Fc^2^)/3'
_refine_ls_weighting_scheme calc
_refine_ls_wR_factor_gt 0.1005
_refine_ls_wR_factor_ref 0.1124
_reflns_number_gt 3952
_reflns_number_total 4751
_reflns_threshold_expression >2\s(I)
_cod_data_source_file om4009313_si_001.cif
_cod_data_source_block '[Cr2(L)]'
_cod_depositor_comments
;
The following automatic conversions were performed:

'_symmetry_cell_setting' value 'Monoclinic' changed to 'monoclinic'
according to /home/saulius/struct/CIF-dictionaries/cif_core.dic
dictionary named 'cif_core.dic' version 2.4.2 from 2011-04-26.

Automatic conversion script
Id: cif_fix_values 1891 2012-01-12 08:04:46Z andrius 
;
_cod_original_cell_volume 4138.32(13)
_cod_original_sg_symbol_H-M 'C 1 2/C 1'
_cod_database_code 4082042

loop_
_symmetry_equiv_pos_as_xyz
'x, y, z'
'-x, y, -z+1/2'
'x+1/2, y+1/2, z'
'-x+1/2, y+1/2, -z+1/2'
'-x, -y, -z'
'x, -y, z-1/2'
'-x+1/2, -y+1/2, -z'
'x+1/2, -y+1/2, z-1/2'

loop_
_atom_site_label
_atom_site_type_symbol
_atom_site_fract_x
_atom_site_fract_y
_atom_site_fract_z
_atom_site_U_iso_or_equiv
_atom_site_adp_type
_atom_site_occupancy
_atom_site_symmetry_multiplicity
_atom_site_calc_flag
_atom_site_refinement_flags
Cr1 Cr 0.920756(15) 0.15581(2) 0.72566(2) 0.02153(10) Uani 1 1 d .
N4 N 0.90229(8) 0.25504(11) 0.81333(11) 0.0236(3) Uani 1 1 d .
N3 N 0.85764(8) 0.07958(11) 0.76456(11) 0.0222(3) Uani 1 1 d .
N2 N 0.91574(8) 0.04267(11) 0.64506(11) 0.0213(3) Uani 1 1 d .
N1 N 0.96066(8) 0.22053(11) 0.63561(11) 0.0227(3) Uani 1 1 d .
C21 C 0.98358(10) 0.31879(13) 0.63202(12) 0.0224(4) Uani 1 1 d .
C6 C 0.85809(10) -0.08722(14) 0.70019(14) 0.0264(4) Uani 1 1 d .
C16 C 0.97126(12) 0.51063(14) 0.87451(14) 0.0331(5) Uani 1 1 d .
C2 C 0.93447(9) 0.06140(14) 0.57218(13) 0.0224(4) Uani 1 1 d .
C14 C 0.94632(10) 0.33675(13) 0.84726(12) 0.0227(4) Uani 1 1 d .
C12 C 0.82226(9) 0.13462(15) 0.80500(13) 0.0249(4) Uani 1 1 d .
C1 C 0.95846(9) 0.15790(13) 0.57003(13) 0.0230(4) Uani 1 1 d .
H1 H 0.9727 0.1774 0.5225 0.028 Uiso 1 1 calc R
C15 C 0.92514(11) 0.43278(14) 0.85235(14) 0.0295(4) Uani 1 1 d .
H15 H 0.8781 0.4451 0.8404 0.035 Uiso 1 1 calc R
C4 C 0.88420(11) -0.08637(15) 0.54821(14) 0.0311(4) Uani 1 1 d .
H4 H 0.8660 -0.1486 0.5226 0.037 Uiso 1 1 calc R
C9 C 0.82697(9) -0.00858(14) 0.74052(13) 0.0241(4) Uani 1 1 d .
C5 C 0.88447(9) -0.04553(13) 0.63096(13) 0.0236(4) Uani 1 1 d .
C19 C 0.95919(12) 0.49272(15) 0.60910(15) 0.0339(5) Uani 1 1 d .
C20 C 0.93783(11) 0.39651(15) 0.61223(14) 0.0291(4) Uani 1 1 d .
H20 H 0.8908 0.3841 0.6005 0.035 Uiso 1 1 calc R
C23 C 0.25575(14) 0.1763(2) 0.9438(2) 0.0569(7) Uani 1 1 d .
H23 H 0.2598 0.1254 0.9050 0.068 Uiso 1 1 calc R
C22 C 0.27378(14) 0.2710(3) 0.9328(2) 0.0581(8) Uani 1 1 d .
H22 H 0.2901 0.2855 0.8862 0.070 Uiso 1 1 calc R
C13 C 0.85170(9) 0.22885(14) 0.83605(13) 0.0251(4) Uani 1 1 d .
H13 H 0.8355 0.2705 0.8714 0.030 Uiso 1 1 calc R
C11 C 0.76796(10) 0.07780(16) 0.80745(15) 0.0323(4) Uani 1 1 d .
H11 H 0.7355 0.0969 0.8319 0.039 Uiso 1 1 calc R
C10 C 0.77077(10) -0.01259(16) 0.76691(15) 0.0322(4) Uani 1 1 d .
H10 H 0.7405 -0.0666 0.7587 0.039 Uiso 1 1 calc R
C3 C 0.91537(11) -0.01895(15) 0.51085(14) 0.0297(4) Uani 1 1 d .
H3 H 0.9223 -0.0259 0.4551 0.036 Uiso 1 1 calc R
C8 C 0.92079(11) -0.13197(16) 0.78259(16) 0.0346(5) Uani 1 1 d .
H8A H 0.9424 -0.1826 0.7590 0.052 Uiso 1 1 calc R
H8B H 0.9050 -0.1613 0.8274 0.052 Uiso 1 1 calc R
H8C H 0.9546 -0.0802 0.8134 0.052 Uiso 1 1 calc R
C7 C 0.80516(14) -0.16885(17) 0.65390(19) 0.0439(6) Uani 1 1 d .
H7A H 0.7650 -0.1412 0.6022 0.066 Uiso 1 1 calc R
H7B H 0.7903 -0.1977 0.6998 0.066 Uiso 1 1 calc R
H7C H 0.8264 -0.2197 0.6301 0.066 Uiso 1 1 calc R
C24 C 0.23178(14) 0.1556(2) 1.0111(2) 0.0570(8) Uani 1 1 d .
H24 H 0.2191 0.0903 1.0186 0.068 Uiso 1 1 calc R
C17 C 0.94592(16) 0.61330(16) 0.87811(19) 0.0514(7) Uani 1 1 d .
H17A H 0.8963 0.6116 0.8639 0.077 Uiso 1 1 calc R
H17B H 0.9538 0.6545 0.8322 0.077 Uiso 1 1 calc R
H17C H 0.9711 0.6406 0.9406 0.077 Uiso 1 1 calc R
C18 C 0.90735(17) 0.5757(2) 0.5876(2) 0.0583(8) Uani 1 1 d .
H18A H 0.8618 0.5490 0.5772 0.087 Uiso 1 1 calc R
H18B H 0.9044 0.6102 0.5314 0.087 Uiso 1 1 calc R
H18C H 0.9222 0.6216 0.6401 0.087 Uiso 1 1 calc R

loop_
_atom_site_aniso_label
_atom_site_aniso_U_11
_atom_site_aniso_U_22
_atom_site_aniso_U_33
_atom_site_aniso_U_23
_atom_site_aniso_U_13
_atom_site_aniso_U_12
Cr1 0.02477(17) 0.01842(16) 0.02618(17) -0.00452(11) 0.01526(13) -0.00538(11)
N4 0.0237(7) 0.0220(7) 0.0260(8) -0.0026(6) 0.0111(6) 0.0018(6)
N3 0.0210(7) 0.0230(7) 0.0244(7) 0.0005(6) 0.0110(6) -0.0012(6)
N2 0.0219(7) 0.0198(7) 0.0242(7) -0.0022(6) 0.0113(6) -0.0046(6)
N1 0.0232(7) 0.0204(7) 0.0263(8) -0.0011(6) 0.0118(6) -0.0042(6)
C21 0.0270(9) 0.0197(8) 0.0209(8) 0.0005(7) 0.0101(7) -0.0041(7)
C6 0.0273(9) 0.0217(9) 0.0319(10) -0.0005(7) 0.0139(8) -0.0066(7)
C16 0.0531(13) 0.0181(9) 0.0265(9) -0.0008(7) 0.0146(9) 0.0050(9)
C2 0.0216(8) 0.0238(9) 0.0234(8) -0.0038(7) 0.0109(7) -0.0040(7)
C14 0.0270(9) 0.0199(9) 0.0210(8) -0.0012(7) 0.0094(7) 0.0019(7)
C12 0.0198(8) 0.0303(9) 0.0254(9) 0.0050(7) 0.0100(7) 0.0042(7)
C1 0.0230(9) 0.0258(9) 0.0224(8) -0.0006(7) 0.0116(7) -0.0023(7)
C15 0.0351(11) 0.0241(9) 0.0275(9) -0.0015(7) 0.0110(8) 0.0088(8)
C4 0.0368(11) 0.0239(9) 0.0316(10) -0.0087(8) 0.0130(8) -0.0082(8)
C9 0.0212(8) 0.0252(9) 0.0248(9) 0.0036(7) 0.0083(7) -0.0033(7)
C5 0.0219(9) 0.0210(9) 0.0270(9) -0.0019(7) 0.0089(7) -0.0031(7)
C19 0.0472(12) 0.0229(9) 0.0316(10) 0.0052(8) 0.0162(9) 0.0089(9)
C20 0.0308(10) 0.0287(10) 0.0279(10) 0.0034(8) 0.0120(8) 0.0054(8)
C23 0.0426(14) 0.0684(19) 0.0446(15) -0.0169(13) 0.0024(12) -0.0044(13)
C22 0.0458(15) 0.082(2) 0.0420(14) 0.0084(14) 0.0137(12) -0.0089(14)
C13 0.0224(9) 0.0277(9) 0.0262(9) 0.0009(7) 0.0110(7) 0.0079(7)
C11 0.0246(10) 0.0410(12) 0.0374(11) 0.0064(9) 0.0188(8) 0.0018(8)
C10 0.0221(9) 0.0361(11) 0.0401(11) 0.0049(9) 0.0145(8) -0.0050(8)
C3 0.0369(11) 0.0278(10) 0.0271(9) -0.0060(8) 0.0157(8) -0.0054(8)
C8 0.0389(12) 0.0267(10) 0.0427(12) 0.0102(9) 0.0213(10) 0.0057(9)
C7 0.0492(14) 0.0327(12) 0.0578(15) -0.0110(10) 0.0302(12) -0.0230(10)
C24 0.0401(14) 0.0524(16) 0.0612(18) 0.0047(13) 0.0031(13) -0.0161(12)
C17 0.083(2) 0.0204(11) 0.0504(14) -0.0035(10) 0.0264(14) 0.0100(12)
C18 0.075(2) 0.0361(14) 0.0691(19) 0.0138(13) 0.0343(16) 0.0248(13)

loop_
_atom_type_symbol
_atom_type_description
_atom_type_scat_dispersion_real
_atom_type_scat_dispersion_imag
_atom_type_scat_source
C C 0.0033 0.0016 'International Tables Vol C Tables 4.2.6.8 and 6.1.1.4'
H H 0.0000 0.0000 'International Tables Vol C Tables 4.2.6.8 and 6.1.1.4'
N N 0.0061 0.0033 'International Tables Vol C Tables 4.2.6.8 and 6.1.1.4'
Cr Cr 0.3209 0.6236 'International Tables Vol C Tables 4.2.6.8 and 6.1.1.4'

loop_
_geom_angle_atom_site_label_1
_geom_angle_atom_site_label_2
_geom_angle_atom_site_label_3
_geom_angle
_geom_angle_site_symmetry_1
_geom_angle_site_symmetry_3
N2 Cr1 N3 85.52(6) . .
N2 Cr1 N4 163.71(6) . .
N3 Cr1 N4 78.64(6) . .
N2 Cr1 N1 80.06(6) . .
N3 Cr1 N1 158.70(6) . .
N4 Cr1 N1 114.02(6) . .
C13 N4 C14 126.89(16) . .
C13 N4 Cr1 113.55(13) . .
C14 N4 Cr1 119.38(12) . .
C9 N3 C12 108.87(15) . .
C9 N3 Cr1 133.85(13) . .
C12 N3 Cr1 114.72(12) . .
C5 N2 C2 108.48(15) . .
C5 N2 Cr1 134.28(13) . .
C2 N2 Cr1 115.50(12) . .
C1 N1 C21 118.45(16) . .
C1 N1 Cr1 110.82(12) . .
C21 N1 Cr1 130.56(12) . .
C20 C21 C14 119.72(17) . 2_756
C20 C21 N1 120.48(17) . .
C14 C21 N1 119.74(16) 2_756 .
C5 C6 C9 112.46(15) . .
C5 C6 C7 109.97(17) . .
C9 C6 C7 110.50(17) . .
C5 C6 C8 107.77(16) . .
C9 C6 C8 107.25(17) . .
C7 C6 C8 108.75(18) . .
C15 C16 C19 119.33(18) . 2_756
C15 C16 C17 119.6(2) . .
C19 C16 C17 121.0(2) 2_756 .
N2 C2 C3 109.01(16) . .
N2 C2 C1 114.78(16) . .
C3 C2 C1 135.52(18) . .
C21 C14 C15 118.91(17) 2_756 .
C21 C14 N4 115.03(16) 2_756 .
C15 C14 N4 125.70(18) . .
N3 C12 C11 108.50(18) . .
N3 C12 C13 113.76(16) . .
C11 C12 C13 137.65(19) . .
N1 C1 C2 118.64(17) . .
N1 C1 H1 120.7 . .
C2 C1 H1 120.7 . .
C16 C15 C14 121.45(19) . .
C16 C15 H15 119.3 . .
C14 C15 H15 119.3 . .
C3 C4 C5 107.68(17) . .
C3 C4 H4 126.2 . .
C5 C4 H4 126.2 . .
N3 C9 C10 108.68(17) . .
N3 C9 C6 120.24(16) . .
C10 C9 C6 130.84(18) . .
N2 C5 C4 108.68(17) . .
N2 C5 C6 121.00(16) . .
C4 C5 C6 130.29(17) . .
C20 C19 C16 119.10(19) . 2_756
C20 C19 C18 119.6(2) . .
C16 C19 C18 121.3(2) 2_756 .
C21 C20 C19 121.38(19) . .
C21 C20 H20 119.3 . .
C19 C20 H20 119.3 . .
C22 C23 C24 119.8(3) . .
C22 C23 H23 120.1 . .
C24 C23 H23 120.1 . .
C24 C22 C23 120.2(3) 7_557 .
C24 C22 H22 119.9 7_557 .
C23 C22 H22 119.9 . .
N4 C13 C12 116.41(17) . .
N4 C13 H13 121.8 . .
C12 C13 H13 121.8 . .
C12 C11 C10 106.64(18) . .
C12 C11 H11 126.7 . .
C10 C11 H11 126.7 . .
C11 C10 C9 107.30(18) . .
C11 C10 H10 126.4 . .
C9 C10 H10 126.4 . .
C4 C3 C2 106.13(17) . .
C4 C3 H3 126.9 . .
C2 C3 H3 126.9 . .
C6 C8 H8A 109.5 . .
C6 C8 H8B 109.5 . .
H8A C8 H8B 109.5 . .
C6 C8 H8C 109.5 . .
H8A C8 H8C 109.5 . .
H8B C8 H8C 109.5 . .
C6 C7 H7A 109.5 . .
C6 C7 H7B 109.5 . .
H7A C7 H7B 109.5 . .
C6 C7 H7C 109.5 . .
H7A C7 H7C 109.5 . .
H7B C7 H7C 109.5 . .
C22 C24 C23 120.0(3) 7_557 .
C22 C24 H24 120.0 7_557 .
C23 C24 H24 120.0 . .
C16 C17 H17A 109.5 . .
C16 C17 H17B 109.5 . .
H17A C17 H17B 109.5 . .
C16 C17 H17C 109.5 . .
H17A C17 H17C 109.5 . .
H17B C17 H17C 109.5 . .
C19 C18 H18A 109.5 . .
C19 C18 H18B 109.5 . .
H18A C18 H18B 109.5 . .
C19 C18 H18C 109.5 . .
H18A C18 H18C 109.5 . .
H18B C18 H18C 109.5 . .

loop_
_geom_bond_atom_site_label_1
_geom_bond_atom_site_label_2
_geom_bond_distance
_geom_bond_site_symmetry_2
Cr1 N2 1.9702(15) .
Cr1 N3 1.9758(15) .
Cr1 N4 2.0780(15) .
Cr1 N1 2.1139(16) .
N4 C13 1.309(2) .
N4 C14 1.410(2) .
N3 C9 1.344(2) .
N3 C12 1.384(2) .
N2 C5 1.346(2) .
N2 C2 1.380(2) .
N1 C1 1.324(2) .
N1 C21 1.433(2) .
C21 C20 1.382(3) .
C21 C14 1.405(3) 2_756
C6 C5 1.521(3) .
C6 C9 1.525(3) .
C6 C7 1.535(3) .
C6 C8 1.552(3) .
C16 C15 1.386(3) .
C16 C19 1.409(3) 2_756
C16 C17 1.507(3) .
C2 C3 1.405(3) .
C2 C1 1.415(3) .
C14 C21 1.405(3) 2_756
C14 C15 1.396(3) .
C12 C11 1.399(3) .
C12 C13 1.423(3) .
C1 H1 0.9500 .
C15 H15 0.9500 .
C4 C3 1.393(3) .
C4 C5 1.412(3) .
C4 H4 0.9500 .
C9 C10 1.411(3) .
C19 C20 1.394(3) .
C19 C16 1.409(3) 2_756
C19 C18 1.515(3) .
C20 H20 0.9500 .
C23 C22 1.375(4) .
C23 C24 1.376(4) .
C23 H23 0.9500 .
C22 C24 1.371(5) 7_557
C22 H22 0.9500 .
C13 H13 0.9500 .
C11 C10 1.399(3) .
C11 H11 0.9500 .
C10 H10 0.9500 .
C3 H3 0.9500 .
C8 H8A 0.9800 .
C8 H8B 0.9800 .
C8 H8C 0.9800 .
C7 H7A 0.9800 .
C7 H7B 0.9800 .
C7 H7C 0.9800 .
C24 C22 1.371(5) 7_557
C24 H24 0.9500 .
C17 H17A 0.9800 .
C17 H17B 0.9800 .
C17 H17C 0.9800 .
C18 H18A 0.9800 .
C18 H18B 0.9800 .
C18 H18C 0.9800 .

loop_
_geom_torsion_atom_site_label_1
_geom_torsion_atom_site_label_2
_geom_torsion_atom_site_label_3
_geom_torsion_atom_site_label_4
_geom_torsion
_geom_torsion_site_symmetry_1
_geom_torsion_site_symmetry_4
N2 Cr1 N4 C13 2.1(3) . .
N3 Cr1 N4 C13 -11.51(13) . .
N1 Cr1 N4 C13 150.45(13) . .
N2 Cr1 N4 C14 177.51(19) . .
N3 Cr1 N4 C14 163.91(14) . .
N1 Cr1 N4 C14 -34.13(15) . .
N2 Cr1 N3 C9 -1.27(17) . .
N4 Cr1 N3 C9 174.94(18) . .
N1 Cr1 N3 C9 46.1(3) . .
N2 Cr1 N3 C12 -160.66(13) . .
N4 Cr1 N3 C12 15.55(13) . .
N1 Cr1 N3 C12 -113.31(19) . .
N3 Cr1 N2 C5 -2.60(18) . .
N4 Cr1 N2 C5 -16.0(3) . .
N1 Cr1 N2 C5 -166.86(18) . .
N3 Cr1 N2 C2 160.28(13) . .
N4 Cr1 N2 C2 146.9(2) . .
N1 Cr1 N2 C2 -3.98(13) . .
N2 Cr1 N1 C1 3.69(13) . .
N3 Cr1 N1 C1 -44.4(2) . .
N4 Cr1 N1 C1 -167.72(12) . .
N2 Cr1 N1 C21 178.80(16) . .
N3 Cr1 N1 C21 130.70(19) . .
N4 Cr1 N1 C21 7.39(17) . .
C1 N1 C21 C20 111.5(2) . .
Cr1 N1 C21 C20 -63.3(2) . .
C1 N1 C21 C14 -71.3(2) . 2_756
Cr1 N1 C21 C14 113.93(18) . 2_756
C5 N2 C2 C3 -1.1(2) . .
Cr1 N2 C2 C3 -168.29(13) . .
C5 N2 C2 C1 170.83(16) . .
Cr1 N2 C2 C1 3.7(2) . .
C13 N4 C14 C21 138.13(19) . 2_756
Cr1 N4 C14 C21 -36.6(2) . 2_756
C13 N4 C14 C15 -48.8(3) . .
Cr1 N4 C14 C15 136.48(17) . .
C9 N3 C12 C11 0.9(2) . .
Cr1 N3 C12 C11 165.33(13) . .
C9 N3 C12 C13 178.11(16) . .
Cr1 N3 C12 C13 -17.5(2) . .
C21 N1 C1 C2 -178.67(16) . .
Cr1 N1 C1 C2 -2.9(2) . .
N2 C2 C1 N1 -0.3(3) . .
C3 C2 C1 N1 168.8(2) . .
C19 C16 C15 C14 1.0(3) 2_756 .
C17 C16 C15 C14 179.3(2) . .
C21 C14 C15 C16 2.0(3) 2_756 .
N4 C14 C15 C16 -170.87(18) . .
C12 N3 C9 C10 -0.9(2) . .
Cr1 N3 C9 C10 -161.18(14) . .
C12 N3 C9 C6 -175.87(16) . .
Cr1 N3 C9 C6 23.9(3) . .
C5 C6 C9 N3 -41.2(2) . .
C7 C6 C9 N3 -164.47(18) . .
C8 C6 C9 N3 77.1(2) . .
C5 C6 C9 C10 145.2(2) . .
C7 C6 C9 C10 21.9(3) . .
C8 C6 C9 C10 -96.5(2) . .
C2 N2 C5 C4 1.4(2) . .
Cr1 N2 C5 C4 165.12(14) . .
C2 N2 C5 C6 179.66(16) . .
Cr1 N2 C5 C6 -16.6(3) . .
C3 C4 C5 N2 -1.1(2) . .
C3 C4 C5 C6 -179.19(19) . .
C9 C6 C5 N2 37.8(2) . .
C7 C6 C5 N2 161.45(19) . .
C8 C6 C5 N2 -80.2(2) . .
C9 C6 C5 C4 -144.3(2) . .
C7 C6 C5 C4 -20.7(3) . .
C8 C6 C5 C4 97.7(2) . .
C14 C21 C20 C19 2.3(3) 2_756 .
N1 C21 C20 C19 179.51(18) . .
C16 C19 C20 C21 0.7(3) 2_756 .
C18 C19 C20 C21 -179.7(2) . .
C24 C23 C22 C24 0.3(5) . 7_557
C14 N4 C13 C12 -169.52(17) . .
Cr1 N4 C13 C12 5.5(2) . .
N3 C12 C13 N4 7.4(2) . .
C11 C12 C13 N4 -176.5(2) . .
N3 C12 C11 C10 -0.5(2) . .
C13 C12 C11 C10 -176.7(2) . .
C12 C11 C10 C9 -0.1(2) . .
N3 C9 C10 C11 0.6(2) . .
C6 C9 C10 C11 174.84(19) . .
C5 C4 C3 C2 0.4(2) . .
N2 C2 C3 C4 0.4(2) . .
C1 C2 C3 C4 -169.2(2) . .
C22 C23 C24 C22 -0.3(5) . 7_557
